data_7706365
loop_
_publ_author_name
'Brunecker, Carina'
'Arrowsmith, Merle'
'M\"ussig, Jonas H'
'B\"ohnke, Julian'
'Stoy, Andreas'
'He\&s, Merlin'
'Hofmann, Alexander'
'Lenczyk, Carsten'
'Lichtenberg, Crispin'
'Ramler, Jacqueline'
'Rempel, Anna'
'Braunschweig, Holger'

_publ_section_title
;
 Synthesis and characterisation of boranediyl- and diboranediyl-bridged
 diplatinum A-frame complexes.
;
_journal_issue 10
_journal_name_full 'Dalton transactions (Cambridge, England : 2003)'
_journal_page_first 3506
_journal_page_last 3515
_journal_paper_doi 10.1039/d0dt03855e
_journal_volume 50
_journal_year 2021
_chemical_formula_moiety 'C14 H40 P6 Pt3'
_chemical_formula_sum 'C14 H40 P6 Pt3'
_chemical_formula_weight 979.55
_chemical_name_systematic 'Pt6 cluster'
_chemical_properties_physical Air-sensitive,Moisture-sensitive
_space_group_crystal_system triclinic
_space_group_IT_number 2
_space_group_name_Hall '-P 1'
_space_group_name_H-M_alt 'P -1'
_atom_sites_solution_hydrogens geom
_atom_sites_solution_primary dual
_atom_sites_solution_secondary difmap
_audit_creation_method SHELXL-2018/3
_audit_update_record
;
2020-11-06 deposited with the CCDC.	2021-01-08 downloaded from the CCDC.
;
_cell_angle_alpha 111.4220(10)
_cell_angle_beta 93.2400(10)
_cell_angle_gamma 92.7520(10)
_cell_formula_units_Z 2
_cell_length_a 9.6196(4)
_cell_length_b 11.6672(5)
_cell_length_c 12.3195(5)
_cell_measurement_reflns_used 9946
_cell_measurement_temperature 100(2)
_cell_measurement_theta_max 27.09
_cell_measurement_theta_min 2.94
_cell_volume 1281.58(9)
_computing_cell_refinement 'Saint+ ver. V8.38A (Bruker AXS)'
_computing_data_collection 'APEX2 ver. 2014.9 (Bruker AXS)'
_computing_data_reduction 'Saint+ ver. V8.38A (Bruker AXS)'
_computing_molecular_graphics 'ShelXLe (Huebschle et all, 2011)'
_computing_publication_material 'SHELXL-2018/3 (Sheldrick, 2018)'
_computing_structure_refinement 'SHELXL-2018/3 (Sheldrick, 2018)'
_computing_structure_solution 'SHELXT (Sheldrick, 2014)'
_diffrn_ambient_temperature 100(2)
_diffrn_detector 'CMOS area detector (Photon II)'
_diffrn_detector_area_resol_mean 7.5
_diffrn_measured_fraction_theta_full 0.997
_diffrn_measured_fraction_theta_max 0.993
_diffrn_measurement_device_type 'Bruker D8 Quest'
_diffrn_measurement_method '\f and \w scans'
_diffrn_radiation_monochromator 'multi-layer mirror'
_diffrn_radiation_type MoK\a
_diffrn_radiation_wavelength 0.71073
_diffrn_reflns_av_R_equivalents 0.0729
_diffrn_reflns_av_unetI/netI 0.0542
_diffrn_reflns_Laue_measured_fraction_full 0.997
_diffrn_reflns_Laue_measured_fraction_max 0.993
_diffrn_reflns_limit_h_max 12
_diffrn_reflns_limit_h_min -11
_diffrn_reflns_limit_k_max 14
_diffrn_reflns_limit_k_min -14
_diffrn_reflns_limit_l_max 15
_diffrn_reflns_limit_l_min -15
_diffrn_reflns_number 5619
_diffrn_reflns_point_group_measured_fraction_full 0.997
_diffrn_reflns_point_group_measured_fraction_max 0.993
_diffrn_reflns_theta_full 26.000
_diffrn_reflns_theta_max 27.107
_diffrn_reflns_theta_min 2.058
_diffrn_source 'microfocus sealed tube (Incoatec ImS)'
_exptl_absorpt_coefficient_mu 16.705
_exptl_absorpt_correction_T_max 0.2245
_exptl_absorpt_correction_T_min 0.0766
_exptl_absorpt_correction_type multi-scan
_exptl_absorpt_process_details 'SadAbs 2016/2 (Bruker AXS)'
_exptl_crystal_colour colorless
_exptl_crystal_density_diffrn 2.538
_exptl_crystal_description needle
_exptl_crystal_F_000 896
_exptl_crystal_recrystallization_method 'Re-crystallisation from solvent: benzene'
_exptl_crystal_size_max 0.242
_exptl_crystal_size_mid 0.198
_exptl_crystal_size_min 0.073
_refine_diff_density_max 3.999
_refine_diff_density_min -4.169
_refine_diff_density_rms 0.644
_refine_ls_extinction_method none
_refine_ls_goodness_of_fit_ref 1.028
_refine_ls_hydrogen_treatment constr
_refine_ls_matrix_type full
_refine_ls_number_parameters 220
_refine_ls_number_reflns 5619
_refine_ls_number_restraints 0
_refine_ls_restrained_S_all 1.028
_refine_ls_R_factor_all 0.0620
_refine_ls_R_factor_gt 0.0601
_refine_ls_shift/su_max 0.001
_refine_ls_shift/su_mean 0.000
_refine_ls_structure_factor_coef Fsqd
_refine_ls_weighting_details 'w=1/[\s^2^(Fo^2^)+(0.1422P)^2^+2.7563P] where P=(Fo^2^+2Fc^2^)/3'
_refine_ls_weighting_scheme calc
_refine_ls_wR_factor_gt 0.1711
_refine_ls_wR_factor_ref 0.1741
_reflns_Friedel_coverage 0.000
_reflns_number_gt 5247
_reflns_number_total 5619
_reflns_threshold_expression 'I > 2\s(I)'
_cod_data_source_file d0dt03855e2.cif
_cod_data_source_block final_a_CCDC1
_cod_depositor_comments 'Adding full bibliography for 7706356--7706368.cif.'
_cod_database_code 7706365
_shelx_shelxl_version_number 2018/3
_shelx_space_group_comment
;
The symmetry employed for this shelxl refinement is uniquely defined
by the following loop, which should always be used as a source of
symmetry information in preference to the above space-group names.
They are only intended as comments.
;
_shelx_estimated_absorpt_t_min 0.107
_shelx_estimated_absorpt_t_max 0.375

loop_
_space_group_symop_operation_xyz
'x, y, z'
'-x, -y, -z'

loop_
_atom_site_label
_atom_site_type_symbol
_atom_site_fract_x
_atom_site_fract_y
_atom_site_fract_z
_atom_site_U_iso_or_equiv
_atom_site_adp_type
_atom_site_occupancy
_atom_site_site_symmetry_order
_atom_site_calc_flag
_atom_site_refinement_flags_posn
_atom_site_refinement_flags_adp
_atom_site_refinement_flags_occupancy
_atom_site_disorder_assembly
_atom_site_disorder_group
Pt1_1 Pt 0.67135(4) 0.74888(3) 0.32294(3) 0.01443(15) Uani 1 1 d . . . . .
Pt2_1 Pt 0.61165(4) 0.50496(3) 0.20901(3) 0.01412(15) Uani 1 1 d . . . . .
Pt3_1 Pt 0.57684(4) 0.72612(3) 0.10730(3) 0.01398(15) Uani 1 1 d . . . . .
P1_1 P 0.7456(3) 0.7051(2) 0.4770(2) 0.0184(5) Uani 1 1 d . . . . .
P2_1 P 0.8084(3) 0.4676(2) 0.2942(2) 0.0172(5) Uani 1 1 d . . . . .
P3_1 P 0.7038(3) 0.9493(2) 0.3526(2) 0.0178(5) Uani 1 1 d . . . . .
P4_1 P 0.7860(3) 0.8259(2) 0.1129(2) 0.0179(5) Uani 1 1 d . . . . .
P5_1 P 0.4303(3) 0.6093(2) 0.1715(2) 0.0146(5) Uani 1 1 d . . . . .
P6_1 P 0.5449(3) 0.3051(2) 0.0719(2) 0.0169(5) Uani 1 1 d . . . . .
C1_1 C 0.8310(12) 0.8201(10) 0.6112(9) 0.025(2) Uani 1 1 d . . . . .
H1A_1 H 0.861673 0.779476 0.664425 0.037 Uiso 1 1 calc R U . . .
H1B_1 H 0.765088 0.881236 0.648903 0.037 Uiso 1 1 calc R U . . .
H1C_1 H 0.912063 0.861506 0.592450 0.037 Uiso 1 1 calc R U . . .
C2_1 C 0.6208(12) 0.6259(10) 0.5365(10) 0.026(2) Uani 1 1 d . . . . .
H2A_1 H 0.568705 0.558326 0.472280 0.038 Uiso 1 1 calc R U . . .
H2B_1 H 0.555781 0.684353 0.580591 0.038 Uiso 1 1 calc R U . . .
H2C_1 H 0.670849 0.592509 0.588510 0.038 Uiso 1 1 calc R U . . .
C3_1 C 0.8821(11) 0.5962(10) 0.4294(10) 0.026(2) Uani 1 1 d . . . . .
H3A_1 H 0.908849 0.564191 0.491198 0.031 Uiso 1 1 calc R U . . .
H3AB_1 H 0.966010 0.637882 0.413172 0.031 Uiso 1 1 calc R U . . .
C4_1 C 0.7915(13) 0.3423(10) 0.3493(10) 0.029(2) Uani 1 1 d . . . . .
H4A_1 H 0.773383 0.263389 0.283357 0.043 Uiso 1 1 calc R U . . .
H4B_1 H 0.713851 0.355338 0.399675 0.043 Uiso 1 1 calc R U . . .
H4C_1 H 0.878213 0.340991 0.394456 0.043 Uiso 1 1 calc R U . . .
C5_1 C 0.9638(11) 0.4317(11) 0.2161(10) 0.028(2) Uani 1 1 d . . . . .
H5A_1 H 1.034165 0.407339 0.262617 0.042 Uiso 1 1 calc R U . . .
H5B_1 H 1.000862 0.504647 0.202546 0.042 Uiso 1 1 calc R U . . .
H5C_1 H 0.940776 0.363728 0.140896 0.042 Uiso 1 1 calc R U . . .
C6_1 C 0.8007(12) 1.0611(9) 0.4845(9) 0.025(2) Uani 1 1 d . . . . .
H6A_1 H 0.799607 1.144042 0.481896 0.038 Uiso 1 1 calc R U . . .
H6B_1 H 0.897449 1.039109 0.488070 0.038 Uiso 1 1 calc R U . . .
H6C_1 H 0.756792 1.059924 0.553995 0.038 Uiso 1 1 calc R U . . .
C7_1 C 0.5474(11) 1.0287(10) 0.3478(10) 0.026(2) Uani 1 1 d . . . . .
H7A_1 H 0.573309 1.110408 0.346433 0.039 Uiso 1 1 calc R U . . .
H7B_1 H 0.497054 1.037958 0.417112 0.039 Uiso 1 1 calc R U . . .
H7C_1 H 0.487365 0.980605 0.277191 0.039 Uiso 1 1 calc R U . . .
C8_1 C 0.8054(13) 0.9737(10) 0.2386(9) 0.028(2) Uani 1 1 d . . . . .
H8A_1 H 0.768605 1.040446 0.216287 0.033 Uiso 1 1 calc R U . . .
H8AB_1 H 0.904948 0.996245 0.267268 0.033 Uiso 1 1 calc R U . . .
C9_1 C 0.8541(12) 0.8728(10) -0.0026(10) 0.027(2) Uani 1 1 d . . . . .
H9A_1 H 0.950082 0.909214 0.021516 0.041 Uiso 1 1 calc R U . . .
H9B_1 H 0.795517 0.933698 -0.015626 0.041 Uiso 1 1 calc R U . . .
H9C_1 H 0.853006 0.800300 -0.075221 0.041 Uiso 1 1 calc R U . . .
C10_1 C 0.9345(12) 0.7502(10) 0.1422(10) 0.027(2) Uani 1 1 d . . . . .
H10A_1 H 1.016937 0.808993 0.166544 0.040 Uiso 1 1 calc R U . . .
H10B_1 H 0.951362 0.680612 0.071229 0.040 Uiso 1 1 calc R U . . .
H10C_1 H 0.915825 0.719876 0.204762 0.040 Uiso 1 1 calc R U . . .
C11_1 C 0.3351(11) 0.6878(10) 0.3014(9) 0.025(2) Uani 1 1 d . . . . .
H11A_1 H 0.277405 0.748204 0.286345 0.038 Uiso 1 1 calc R U . . .
H11B_1 H 0.402156 0.730134 0.368867 0.038 Uiso 1 1 calc R U . . .
H11C_1 H 0.275212 0.626666 0.317812 0.038 Uiso 1 1 calc R U . . .
C12_1 C 0.2754(11) 0.5214(9) 0.0758(9) 0.020(2) Uani 1 1 d . . . . .
H12A_1 H 0.207342 0.578966 0.069455 0.030 Uiso 1 1 calc R U . . .
H12B_1 H 0.233017 0.465177 0.109417 0.030 Uiso 1 1 calc R U . . .
H12C_1 H 0.303966 0.473674 -0.002073 0.030 Uiso 1 1 calc R U . . .
C13_1 C 0.4621(13) 0.2129(10) 0.1492(9) 0.029(2) Uani 1 1 d . . . . .
H13A_1 H 0.452505 0.125555 0.097891 0.043 Uiso 1 1 calc R U . . .
H13B_1 H 0.369636 0.241469 0.170135 0.043 Uiso 1 1 calc R U . . .
H13C_1 H 0.520488 0.223008 0.220371 0.043 Uiso 1 1 calc R U . . .
C14_1 C 0.6965(11) 0.2105(9) 0.0267(9) 0.021(2) Uani 1 1 d . . . . .
H14A_1 H 0.663853 0.128835 -0.030742 0.032 Uiso 1 1 calc R U . . .
H14B_1 H 0.743803 0.201242 0.095313 0.032 Uiso 1 1 calc R U . . .
H14C_1 H 0.761829 0.251379 -0.008267 0.032 Uiso 1 1 calc R U . . .

loop_
_atom_site_aniso_label
_atom_site_aniso_U_11
_atom_site_aniso_U_22
_atom_site_aniso_U_33
_atom_site_aniso_U_23
_atom_site_aniso_U_13
_atom_site_aniso_U_12
Pt1_1 0.0183(2) 0.0097(2) 0.0139(2) 0.00292(15) 0.00061(15) -0.00023(15)
Pt2_1 0.0173(2) 0.0093(2) 0.0149(2) 0.00373(15) 0.00097(15) 0.00014(15)
Pt3_1 0.0177(2) 0.0093(2) 0.0142(2) 0.00368(15) 0.00134(15) -0.00002(15)
P1_1 0.0224(12) 0.0135(11) 0.0174(11) 0.0040(9) -0.0009(10) -0.0006(9)
P2_1 0.0179(12) 0.0131(11) 0.0189(11) 0.0042(9) -0.0012(9) 0.0001(9)
P3_1 0.0211(12) 0.0116(11) 0.0192(12) 0.0039(9) 0.0020(10) -0.0001(9)
P4_1 0.0208(12) 0.0127(11) 0.0186(11) 0.0041(9) 0.0031(9) -0.0013(9)
P5_1 0.0184(11) 0.0095(10) 0.0155(10) 0.0040(8) 0.0017(9) 0.0027(8)
P6_1 0.0221(12) 0.0109(11) 0.0168(11) 0.0045(9) 0.0002(9) -0.0007(9)
C1_1 0.038(6) 0.020(5) 0.013(4) 0.004(4) -0.007(4) 0.001(4)
C2_1 0.028(5) 0.027(5) 0.024(5) 0.011(4) 0.010(4) -0.003(4)
C3_1 0.025(5) 0.022(5) 0.027(5) 0.009(4) -0.014(4) 0.000(4)
C4_1 0.040(6) 0.018(5) 0.030(6) 0.011(4) -0.008(5) -0.004(4)
C5_1 0.024(5) 0.034(6) 0.028(5) 0.011(5) 0.005(4) 0.008(4)
C6_1 0.028(5) 0.017(5) 0.024(5) -0.001(4) 0.002(4) 0.000(4)
C7_1 0.024(5) 0.025(5) 0.031(5) 0.013(4) 0.001(4) 0.001(4)
C8_1 0.039(6) 0.022(5) 0.019(5) 0.003(4) 0.013(4) -0.010(4)
C9_1 0.031(6) 0.023(5) 0.030(5) 0.012(4) 0.014(5) -0.007(4)
C10_1 0.030(6) 0.027(5) 0.028(5) 0.016(4) 0.004(4) 0.003(4)
C11_1 0.022(5) 0.030(6) 0.018(5) 0.005(4) -0.003(4) -0.002(4)
C12_1 0.024(5) 0.012(4) 0.020(4) 0.002(4) 0.000(4) 0.001(4)
C13_1 0.043(7) 0.025(5) 0.021(5) 0.014(4) -0.001(5) -0.013(5)
C14_1 0.024(5) 0.016(4) 0.020(5) 0.003(4) 0.001(4) 0.009(4)

loop_
_atom_type_symbol
_atom_type_description
_atom_type_scat_dispersion_real
_atom_type_scat_dispersion_imag
_atom_type_scat_source
C C 0.0033 0.0016 'International Tables Vol C Tables 4.2.6.8 and 6.1.1.4'
H H 0.0000 0.0000 'International Tables Vol C Tables 4.2.6.8 and 6.1.1.4'
P P 0.1023 0.0942 'International Tables Vol C Tables 4.2.6.8 and 6.1.1.4'
Pt Pt -1.7033 8.3905 'International Tables Vol C Tables 4.2.6.8 and 6.1.1.4'

loop_
_exptl_crystal_face_index_h
_exptl_crystal_face_index_k
_exptl_crystal_face_index_l
_exptl_crystal_face_perp_dist
1.00 -1.00 -2.00 0.0970
2.00 -1.00 -1.00 0.0620
-2.00 1.00 1.00 0.0330
0.00 0.00 -1.00 0.1300
0.00 0.00 1.00 0.0530
-1.00 0.00 2.00 0.0510
0.00 -1.00 1.00 0.0350
0.00 1.00 -1.00 0.1230
2.00 1.00 0.00 0.0350
-2.00 -1.00 0.00 0.0360
-2.00 -1.00 -1.00 0.0500
2.00 1.00 1.00 0.0240
2.00 -1.00 0.00 0.0420
-2.00 1.00 0.00 0.0350

loop_
_geom_angle_atom_site_label_1
_geom_angle_atom_site_label_2
_geom_angle_atom_site_label_3
_geom_angle
_geom_angle_site_symmetry_1
_geom_angle_site_symmetry_3
_geom_angle_publ_flag
P1_1 Pt1_1 P3_1 113.08(10) . . ?
P1_1 Pt1_1 Pt3_1 162.41(6) . . ?
P3_1 Pt1_1 Pt3_1 84.22(7) . . ?
P1_1 Pt1_1 Pt2_1 87.21(7) . . ?
P3_1 Pt1_1 Pt2_1 159.39(7) . . ?
Pt3_1 Pt1_1 Pt2_1 75.341(13) . . ?
P1_1 Pt1_1 P5_1 120.27(9) . . ?
P3_1 Pt1_1 P5_1 117.91(8) . . ?
Pt3_1 Pt1_1 P5_1 48.04(5) . . ?
Pt2_1 Pt1_1 P5_1 48.22(4) . . ?
P2_1 Pt2_1 P5_1 160.06(8) . . ?
P2_1 Pt2_1 P6_1 100.10(9) . . ?
P5_1 Pt2_1 P6_1 99.79(8) . . ?
P2_1 Pt2_1 Pt1_1 89.80(6) . . ?
P5_1 Pt2_1 Pt1_1 70.82(6) . . ?
P6_1 Pt2_1 Pt1_1 166.52(7) . . ?
P4_1 Pt3_1 P5_1 151.87(9) . . ?
P4_1 Pt3_1 P6_1 107.96(9) . 2_665 ?
P5_1 Pt3_1 P6_1 98.81(9) . 2_665 ?
P4_1 Pt3_1 Pt1_1 82.37(7) . . ?
P5_1 Pt3_1 Pt1_1 71.33(6) . . ?
P6_1 Pt3_1 Pt1_1 169.47(7) 2_665 . ?
C2_1 P1_1 C1_1 100.8(5) . . ?
C2_1 P1_1 C3_1 103.8(5) . . ?
C1_1 P1_1 C3_1 101.6(5) . . ?
C2_1 P1_1 Pt1_1 117.6(4) . . ?
C1_1 P1_1 Pt1_1 123.4(4) . . ?
C3_1 P1_1 Pt1_1 107.1(4) . . ?
C5_1 P2_1 C4_1 101.5(6) . . ?
C5_1 P2_1 C3_1 100.0(5) . . ?
C4_1 P2_1 C3_1 100.3(5) . . ?
C5_1 P2_1 Pt2_1 121.0(4) . . ?
C4_1 P2_1 Pt2_1 115.6(4) . . ?
C3_1 P2_1 Pt2_1 115.2(3) . . ?
C7_1 P3_1 C6_1 100.7(5) . . ?
C7_1 P3_1 C8_1 103.5(6) . . ?
C6_1 P3_1 C8_1 100.0(5) . . ?
C7_1 P3_1 Pt1_1 116.2(4) . . ?
C6_1 P3_1 Pt1_1 122.4(4) . . ?
C8_1 P3_1 Pt1_1 111.4(3) . . ?
C10_1 P4_1 C8_1 101.5(6) . . ?
C10_1 P4_1 C9_1 98.7(5) . . ?
C8_1 P4_1 C9_1 101.1(5) . . ?
C10_1 P4_1 Pt3_1 114.6(4) . . ?
C8_1 P4_1 Pt3_1 110.2(4) . . ?
C9_1 P4_1 Pt3_1 127.2(4) . . ?
C11_1 P5_1 C12_1 96.3(5) . . ?
C11_1 P5_1 Pt3_1 118.5(4) . . ?
C12_1 P5_1 Pt3_1 119.5(4) . . ?
C11_1 P5_1 Pt2_1 113.4(4) . . ?
C12_1 P5_1 Pt2_1 119.5(3) . . ?
Pt3_1 P5_1 Pt2_1 91.50(9) . . ?
C11_1 P5_1 Pt1_1 83.2(3) . . ?
C12_1 P5_1 Pt1_1 179.4(3) . . ?
Pt3_1 P5_1 Pt1_1 60.63(6) . . ?
Pt2_1 P5_1 Pt1_1 60.96(6) . . ?
C13_1 P6_1 C14_1 96.8(5) . . ?
C13_1 P6_1 Pt3_1 112.0(4) . 2_665 ?
C14_1 P6_1 Pt3_1 102.4(3) . 2_665 ?
C13_1 P6_1 Pt2_1 108.6(4) . . ?
C14_1 P6_1 Pt2_1 112.4(3) . . ?
Pt3_1 P6_1 Pt2_1 121.69(11) 2_665 . ?
P1_1 C1_1 H1A_1 109.5 . . ?
P1_1 C1_1 H1B_1 109.5 . . ?
H1A_1 C1_1 H1B_1 109.5 . . ?
P1_1 C1_1 H1C_1 109.5 . . ?
H1A_1 C1_1 H1C_1 109.5 . . ?
H1B_1 C1_1 H1C_1 109.5 . . ?
P1_1 C2_1 H2A_1 109.5 . . ?
P1_1 C2_1 H2B_1 109.5 . . ?
H2A_1 C2_1 H2B_1 109.5 . . ?
P1_1 C2_1 H2C_1 109.5 . . ?
H2A_1 C2_1 H2C_1 109.5 . . ?
H2B_1 C2_1 H2C_1 109.5 . . ?
P1_1 C3_1 P2_1 107.1(5) . . ?
P1_1 C3_1 H3A_1 110.3 . . ?
P2_1 C3_1 H3A_1 110.3 . . ?
P1_1 C3_1 H3AB_1 110.3 . . ?
P2_1 C3_1 H3AB_1 110.3 . . ?
H3A_1 C3_1 H3AB_1 108.5 . . ?
P2_1 C4_1 H4A_1 109.5 . . ?
P2_1 C4_1 H4B_1 109.5 . . ?
H4A_1 C4_1 H4B_1 109.5 . . ?
P2_1 C4_1 H4C_1 109.5 . . ?
H4A_1 C4_1 H4C_1 109.5 . . ?
H4B_1 C4_1 H4C_1 109.5 . . ?
P2_1 C5_1 H5A_1 109.5 . . ?
P2_1 C5_1 H5B_1 109.5 . . ?
H5A_1 C5_1 H5B_1 109.5 . . ?
P2_1 C5_1 H5C_1 109.5 . . ?
H5A_1 C5_1 H5C_1 109.5 . . ?
H5B_1 C5_1 H5C_1 109.5 . . ?
P3_1 C6_1 H6A_1 109.5 . . ?
P3_1 C6_1 H6B_1 109.5 . . ?
H6A_1 C6_1 H6B_1 109.5 . . ?
P3_1 C6_1 H6C_1 109.5 . . ?
H6A_1 C6_1 H6C_1 109.5 . . ?
H6B_1 C6_1 H6C_1 109.5 . . ?
P3_1 C7_1 H7A_1 109.5 . . ?
P3_1 C7_1 H7B_1 109.5 . . ?
H7A_1 C7_1 H7B_1 109.5 . . ?
P3_1 C7_1 H7C_1 109.5 . . ?
H7A_1 C7_1 H7C_1 109.5 . . ?
H7B_1 C7_1 H7C_1 109.5 . . ?
P4_1 C8_1 P3_1 105.9(5) . . ?
P4_1 C8_1 H8A_1 110.6 . . ?
P3_1 C8_1 H8A_1 110.6 . . ?
P4_1 C8_1 H8AB_1 110.6 . . ?
P3_1 C8_1 H8AB_1 110.6 . . ?
H8A_1 C8_1 H8AB_1 108.7 . . ?
P4_1 C9_1 H9A_1 109.5 . . ?
P4_1 C9_1 H9B_1 109.5 . . ?
H9A_1 C9_1 H9B_1 109.5 . . ?
P4_1 C9_1 H9C_1 109.5 . . ?
H9A_1 C9_1 H9C_1 109.5 . . ?
H9B_1 C9_1 H9C_1 109.5 . . ?
P4_1 C10_1 H10A_1 109.5 . . ?
P4_1 C10_1 H10B_1 109.5 . . ?
H10A_1 C10_1 H10B_1 109.5 . . ?
P4_1 C10_1 H10C_1 109.5 . . ?
H10A_1 C10_1 H10C_1 109.5 . . ?
H10B_1 C10_1 H10C_1 109.5 . . ?
P5_1 C11_1 H11A_1 109.5 . . ?
P5_1 C11_1 H11B_1 109.5 . . ?
H11A_1 C11_1 H11B_1 109.5 . . ?
P5_1 C11_1 H11C_1 109.5 . . ?
H11A_1 C11_1 H11C_1 109.5 . . ?
H11B_1 C11_1 H11C_1 109.5 . . ?
P5_1 C12_1 H12A_1 109.5 . . ?
P5_1 C12_1 H12B_1 109.5 . . ?
H12A_1 C12_1 H12B_1 109.5 . . ?
P5_1 C12_1 H12C_1 109.5 . . ?
H12A_1 C12_1 H12C_1 109.5 . . ?
H12B_1 C12_1 H12C_1 109.5 . . ?
P6_1 C13_1 H13A_1 109.5 . . ?
P6_1 C13_1 H13B_1 109.5 . . ?
H13A_1 C13_1 H13B_1 109.5 . . ?
P6_1 C13_1 H13C_1 109.5 . . ?
H13A_1 C13_1 H13C_1 109.5 . . ?
H13B_1 C13_1 H13C_1 109.5 . . ?
P6_1 C14_1 H14A_1 109.5 . . ?
P6_1 C14_1 H14B_1 109.5 . . ?
H14A_1 C14_1 H14B_1 109.5 . . ?
P6_1 C14_1 H14C_1 109.5 . . ?
H14A_1 C14_1 H14C_1 109.5 . . ?
H14B_1 C14_1 H14C_1 109.5 . . ?

loop_
_geom_bond_atom_site_label_1
_geom_bond_atom_site_label_2
_geom_bond_distance
_geom_bond_site_symmetry_2
_geom_bond_publ_flag
Pt1_1 P1_1 2.228(3) . ?
Pt1_1 P3_1 2.235(2) . ?
Pt1_1 Pt3_1 2.6727(5) . ?
Pt1_1 Pt2_1 2.6894(5) . ?
Pt1_1 P5_1 2.905(2) . ?
Pt2_1 P2_1 2.250(2) . ?
Pt2_1 P5_1 2.294(2) . ?
Pt2_1 P6_1 2.357(2) . ?
Pt3_1 P4_1 2.260(3) . ?
Pt3_1 P5_1 2.281(3) . ?
Pt3_1 P6_1 2.336(2) 2_665 ?
P1_1 C2_1 1.822(11) . ?
P1_1 C1_1 1.825(10) . ?
P1_1 C3_1 1.839(11) . ?
P2_1 C5_1 1.807(11) . ?
P2_1 C4_1 1.827(12) . ?
P2_1 C3_1 1.862(10) . ?
P3_1 C7_1 1.813(11) . ?
P3_1 C6_1 1.837(10) . ?
P3_1 C8_1 1.852(11) . ?
P4_1 C10_1 1.802(11) . ?
P4_1 C8_1 1.842(10) . ?
P4_1 C9_1 1.842(11) . ?
P5_1 C11_1 1.848(11) . ?
P5_1 C12_1 1.852(10) . ?
P6_1 C13_1 1.858(11) . ?
P6_1 C14_1 1.859(9) . ?
C1_1 H1A_1 0.9800 . ?
C1_1 H1B_1 0.9800 . ?
C1_1 H1C_1 0.9800 . ?
C2_1 H2A_1 0.9800 . ?
C2_1 H2B_1 0.9800 . ?
C2_1 H2C_1 0.9800 . ?
C3_1 H3A_1 0.9900 . ?
C3_1 H3AB_1 0.9900 . ?
C4_1 H4A_1 0.9800 . ?
C4_1 H4B_1 0.9800 . ?
C4_1 H4C_1 0.9800 . ?
C5_1 H5A_1 0.9800 . ?
C5_1 H5B_1 0.9800 . ?
C5_1 H5C_1 0.9800 . ?
C6_1 H6A_1 0.9800 . ?
C6_1 H6B_1 0.9800 . ?
C6_1 H6C_1 0.9800 . ?
C7_1 H7A_1 0.9800 . ?
C7_1 H7B_1 0.9800 . ?
C7_1 H7C_1 0.9800 . ?
C8_1 H8A_1 0.9900 . ?
C8_1 H8AB_1 0.9900 . ?
C9_1 H9A_1 0.9800 . ?
C9_1 H9B_1 0.9800 . ?
C9_1 H9C_1 0.9800 . ?
C10_1 H10A_1 0.9800 . ?
C10_1 H10B_1 0.9800 . ?
C10_1 H10C_1 0.9800 . ?
C11_1 H11A_1 0.9800 . ?
C11_1 H11B_1 0.9800 . ?
C11_1 H11C_1 0.9800 . ?
C12_1 H12A_1 0.9800 . ?
C12_1 H12B_1 0.9800 . ?
C12_1 H12C_1 0.9800 . ?
C13_1 H13A_1 0.9800 . ?
C13_1 H13B_1 0.9800 . ?
C13_1 H13C_1 0.9800 . ?
C14_1 H14A_1 0.9800 . ?
C14_1 H14B_1 0.9800 . ?
C14_1 H14C_1 0.9800 . ?

loop_
_geom_torsion_atom_site_label_1
_geom_torsion_atom_site_label_2
_geom_torsion_atom_site_label_3
_geom_torsion_atom_site_label_4
_geom_torsion
_geom_torsion_site_symmetry_1
_geom_torsion_site_symmetry_2
_geom_torsion_site_symmetry_3
_geom_torsion_site_symmetry_4
_geom_torsion_publ_flag
C2_1 P1_1 C3_1 P2_1 73.5(7) . . . . ?
C1_1 P1_1 C3_1 P2_1 177.8(6) . . . . ?
Pt1_1 P1_1 C3_1 P2_1 -51.6(6) . . . . ?
C5_1 P2_1 C3_1 P1_1 145.9(6) . . . . ?
C4_1 P2_1 C3_1 P1_1 -110.3(7) . . . . ?
Pt2_1 P2_1 C3_1 P1_1 14.5(7) . . . . ?
C10_1 P4_1 C8_1 P3_1 -91.5(7) . . . . ?
C9_1 P4_1 C8_1 P3_1 167.2(6) . . . . ?
Pt3_1 P4_1 C8_1 P3_1 30.4(7) . . . . ?
C7_1 P3_1 C8_1 P4_1 -104.3(6) . . . . ?
C6_1 P3_1 C8_1 P4_1 152.0(6) . . . . ?
Pt1_1 P3_1 C8_1 P4_1 21.2(7) . . . . ?
